data_4501174
loop_
_publ_author_name
'Smith, Matthew D.'
'Blau, Samuel M.'
'Chang, Kelvin B.'
'Zeller, Matthias'
'Schrier, Joshua'
'Norquist, Alexander J.'

_publ_section_title
;
 Beyond Charge Density Matching: The Role of C--H&#x00B7;&#x00B7;&#x00B7;O
 Interactions in the Formation of Templated Vanadium Tellurites
;
_journal_issue 9
_journal_name_full 'Crystal Growth &amp; Design'
_journal_page_first 4213
_journal_paper_doi 10.1021/cg2008232
_journal_volume 11
_journal_year 2011
_chemical_formula_moiety 'C6 H16 N2 O10 Te2 V2'
_chemical_formula_sum 'C6 H16 N2 O10 Te2 V2'
_chemical_formula_weight 633.28
_space_group_IT_number 2
_symmetry_cell_setting triclinic
_symmetry_space_group_name_Hall '-P 1'
_symmetry_space_group_name_H-M 'P -1'
_atom_sites_solution_hydrogens geom
_atom_sites_solution_primary direct
_cell_angle_alpha 69.818(3)
_cell_angle_beta 80.019(3)
_cell_angle_gamma 85.524(3)
_cell_formula_units_Z 1
_cell_length_a 6.7486(17)
_cell_length_b 7.1572(18)
_cell_length_c 8.687(2)
_cell_measurement_reflns_used 1313
_cell_measurement_temperature 100
_cell_measurement_theta_max 29.9794
_cell_measurement_theta_min 2.5291
_cell_volume 387.79(16)
_computing_cell_refinement Apex2
_computing_data_collection 'Apex2 v2009.7-0 (Bruker, 2009)'
_computing_data_reduction Apex2
_computing_molecular_graphics 'CAMERON (Watkin et al., 1996)'
_computing_publication_material 'CRYSTALS (Betteridge et al., 2003)'
_computing_structure_refinement 'CRYSTALS (Betteridge et al., 2003)'
_computing_structure_solution 'SIR92 (Altomare et al., 1993)'
_diffrn_ambient_temperature 100
_diffrn_measured_fraction_theta_full 0.996
_diffrn_measured_fraction_theta_max 0.895
_diffrn_measurement_device 'Bruker AXS Smart Apex CCD'
_diffrn_measurement_device_type Area
_diffrn_measurement_method \w
_diffrn_radiation_monochromator graphite
_diffrn_radiation_type 'Mo K\a'
_diffrn_radiation_wavelength 0.71073
_diffrn_reflns_av_R_equivalents 0.026
_diffrn_reflns_limit_h_max 9
_diffrn_reflns_limit_h_min -9
_diffrn_reflns_limit_k_max 10
_diffrn_reflns_limit_k_min -10
_diffrn_reflns_limit_l_max 12
_diffrn_reflns_limit_l_min -12
_diffrn_reflns_number 7256
_diffrn_reflns_theta_full 26.605
_diffrn_reflns_theta_max 31.300
_diffrn_reflns_theta_min 2.529
_diffrn_standards_number 0
_exptl_absorpt_coefficient_mu 4.942
_exptl_absorpt_correction_T_max 0.7463
_exptl_absorpt_correction_T_min 0.5802
_exptl_absorpt_correction_type multi-scan
_exptl_absorpt_process_details 'Apex2  v2009.7-0 (Bruker, 2009)'
_exptl_crystal_colour colorless
_exptl_crystal_density_diffrn 2.712
_exptl_crystal_density_method 'not measured'
_exptl_crystal_description block
_exptl_crystal_F_000 296
_exptl_crystal_size_max 0.170
_exptl_crystal_size_mid 0.100
_exptl_crystal_size_min 0.050
_refine_diff_density_max 0.73
_refine_diff_density_min -0.60
_refine_ls_extinction_method None
_refine_ls_goodness_of_fit_ref 1.0047
_refine_ls_hydrogen_treatment none
_refine_ls_matrix_type full
_refine_ls_number_parameters 100
_refine_ls_number_reflns 2060
_refine_ls_number_restraints 0
_refine_ls_R_factor_all 0.0229
_refine_ls_R_factor_gt 0.0202
_refine_ls_shift/su_max 0.0010391
_refine_ls_structure_factor_coef Fsqd
_refine_ls_weighting_details
;
 Method= Modified Sheldrick 
 w=1/[\s^2^(F^2^) + ( 0.02P)^2^ + 0.59P] 
 ,where P=(max(Fo^2^,0) + 2Fc^2^)/3 
;
_refine_ls_weighting_scheme calc
_refine_ls_wR_factor_all 0.0455
_refine_ls_wR_factor_gt 0.0441
_refine_ls_wR_factor_ref 0.0429
_reflns_limit_h_max 9
_reflns_limit_h_min -9
_reflns_limit_k_max 10
_reflns_limit_k_min -9
_reflns_limit_l_max 12
_reflns_limit_l_min 0
_reflns_number_gt 2115
_reflns_number_total 2279
_reflns_threshold_expression I>2.0\s(I)
_oxford_diffrn_Wilson_B_factor 0.51
_oxford_diffrn_Wilson_scale 1.81
_oxford_refine_ls_r_factor_ref 0.0192
_oxford_refine_ls_scale 0.7702(11)
_oxford_reflns_number_all 2274
_oxford_reflns_threshold_expression_ref I>3.0\s(I)
_cod_data_source_file cg2008232_si_002.cif
_cod_data_source_block '[C~6~H~16~N~2~][V~2~Te~2~O~10~]_Cmp-1'
_cod_depositor_comments
;
The following automatic conversions were performed:

'_symmetry_cell_setting' value 'Triclinic' changed to 'triclinic'
according to /home/saulius/struct/CIF-dictionaries/cif_core.dic
dictionary named 'cif_core.dic' version 2.4.1 from 2010-06-29.

Automatic conversion script
Id: cif_fix_values 1715 2011-07-08 13:25:40Z adriana 
;
_cod_original_cell_volume 387.79(17)
_cod_original_sg_symbol_H-M 'P -1 '
_cod_database_code 4501174

loop_
_symmetry_equiv_pos_as_xyz
x,y,z
-x,-y,-z

loop_
_atom_site_label
_atom_site_type_symbol
_atom_site_fract_x
_atom_site_fract_y
_atom_site_fract_z
_atom_site_U_iso_or_equiv
_atom_site_occupancy
_atom_site_adp_type
_atom_site_refinement_flags_posn
V1 V 0.15949(6) 0.78452(6) -0.06471(5) 0.0071 1.0000 Uani .
Te1 Te -0.33289(2) 0.76349(2) 0.053533(19) 0.0071 1.0000 Uani .
O1 O 0.0741(3) 0.8789(3) -0.2393(2) 0.0148 1.0000 Uani .
O2 O -0.0594(3) 0.7195(3) 0.0977(2) 0.0100 1.0000 Uani .
O3 O 0.2984(3) 0.5816(3) -0.0591(3) 0.0149 1.0000 Uani .
O4 O 0.3178(3) 0.9524(3) -0.0269(2) 0.0109 1.0000 Uani .
O5 O -0.4423(3) 0.6756(3) 0.2719(2) 0.0115 1.0000 Uani .
N1 N 0.2128(3) 0.5333(3) 0.4705(3) 0.0091 1.0000 Uani .
C1 C 0.1330(4) 0.3823(4) 0.4125(3) 0.0089 1.0000 Uani .
C2 C 0.0638(4) 0.6982(4) 0.4770(3) 0.0100 1.0000 Uani .
C3 C 0.2930(4) 0.2191(4) 0.4135(3) 0.0124 1.0000 Uani .
H1 H 0.2466 0.4678 0.5783 0.0109 1.0000 Uiso R
H2 H 0.3302 0.5892 0.3956 0.0109 1.0000 Uiso R
H3 H 0.1109 0.4495 0.3002 0.0112 1.0000 Uiso R
H4 H 0.1198 0.7884 0.5184 0.0137 1.0000 Uiso R
H5 H 0.0382 0.7678 0.3660 0.0133 1.0000 Uiso R
H6 H 0.4097 0.2730 0.3402 0.0201 1.0000 Uiso R
H7 H 0.3202 0.1494 0.5233 0.0203 1.0000 Uiso R
H8 H 0.2411 0.1269 0.3751 0.0201 1.0000 Uiso R

loop_
_atom_site_aniso_label
_atom_site_aniso_U_11
_atom_site_aniso_U_22
_atom_site_aniso_U_33
_atom_site_aniso_U_23
_atom_site_aniso_U_13
_atom_site_aniso_U_12
V1 0.00608(18) 0.00617(18) 0.00911(19) -0.00273(15) -0.00153(14) 0.00013(14)
Te1 0.00642(8) 0.00693(8) 0.00754(8) -0.00200(6) -0.00118(5) -0.00036(5)
O1 0.0168(9) 0.0166(9) 0.0120(9) -0.0039(8) -0.0056(7) -0.0020(8)
O2 0.0067(8) 0.0116(8) 0.0105(8) -0.0024(7) -0.0008(6) -0.0010(6)
O3 0.0119(9) 0.0105(9) 0.0233(10) -0.0074(8) -0.0025(7) 0.0020(7)
O4 0.0092(8) 0.0091(8) 0.0152(9) -0.0042(7) -0.0029(7) -0.0012(7)
O5 0.0095(8) 0.0146(9) 0.0081(8) -0.0021(7) 0.0019(6) -0.0033(7)
N1 0.0087(9) 0.0090(9) 0.0087(9) -0.0022(8) 0.0003(7) -0.0024(8)
C1 0.0090(11) 0.0088(11) 0.0090(11) -0.0030(9) -0.0007(8) -0.0017(9)
C2 0.0101(11) 0.0088(11) 0.0109(11) -0.0030(9) -0.0016(9) -0.0001(9)
C3 0.0110(12) 0.0126(12) 0.0142(12) -0.0059(10) -0.0011(9) 0.0016(9)

loop_
_atom_type_symbol
_atom_type_scat_dispersion_real
_atom_type_scat_dispersion_imag
_atom_type_scat_Cromer_Mann_a1
_atom_type_scat_Cromer_Mann_b1
_atom_type_scat_Cromer_Mann_a2
_atom_type_scat_Cromer_Mann_b2
_atom_type_scat_Cromer_Mann_a3
_atom_type_scat_Cromer_Mann_b3
_atom_type_scat_Cromer_Mann_a4
_atom_type_scat_Cromer_Mann_b4
_atom_type_scat_Cromer_Mann_c
_atom_type_scat_source
C 0.0033 0.0016 2.3100 20.8439 1.0200 10.2075 1.5886 0.5687 0.8650 51.6512 0.2156 'International Tables Vol C 4.2.6.8 and 6.1.1.4'
N 0.0061 0.0033 12.2126 0.0057 3.1322 9.8933 2.0125 28.9975 1.1663 0.5826 -11.5290 'International Tables Vol C 4.2.6.8 and 6.1.1.4'
H 0.0000 0.0000 0.4930 10.5109 0.3229 26.1257 0.1402 3.1424 0.0408 57.7998 0.0030 'International Tables Vol C 4.2.6.8 and 6.1.1.4'
V 0.3005 0.5294 10.2971 6.8657 7.3511 0.4385 2.0703 26.8938 2.0571 102.4780 1.2199 'International Tables Vol C 4.2.6.8 and 6.1.1.4'
Te -0.5308 1.6751 19.9644 4.8174 19.0138 0.4209 6.1449 28.5284 2.5239 70.8403 4.3520 'International Tables Vol C 4.2.6.8 and 6.1.1.4'
O 0.0106 0.0060 3.0485 13.2771 2.2868 5.7011 1.5463 0.3239 0.8670 32.9089 0.2508 'International Tables Vol C 4.2.6.8 and 6.1.1.4'

loop_
_geom_angle_atom_site_label_1
_geom_angle_site_symmetry_1
_geom_angle_atom_site_label_2
_geom_angle_atom_site_label_3
_geom_angle_site_symmetry_3
_geom_angle
_geom_angle_publ_flag
O1 . V1 O2 . 106.53(9) yes
O1 . V1 O3 . 110.97(10) yes
O2 . V1 O3 . 109.43(9) yes
O1 . V1 O4 . 113.39(9) yes
O2 . V1 O4 . 110.22(9) yes
O3 . V1 O4 . 106.30(9) yes
O3 2_565 Te1 O4 2_575 170.83(7) yes
O3 2_565 Te1 O4 1_455 115.77(6) yes
O4 2_575 Te1 O4 1_455 70.36(7) yes
O3 2_565 Te1 O2 . 83.15(7) yes
O4 2_575 Te1 O2 . 90.36(8) yes
O4 1_455 Te1 O2 . 160.63(7) yes
O3 2_565 Te1 O5 . 89.39(8) yes
O4 2_575 Te1 O5 . 97.54(8) yes
O4 1_455 Te1 O5 . 90.54(7) yes
O2 . Te1 O5 . 93.93(8) yes
V1 . O2 Te1 . 123.29(10) yes
Te1 2_565 O3 V1 . 150.96(11) yes
Te1 2_575 O4 Te1 1_655 109.64(7) yes
Te1 2_575 O4 V1 . 140.27(10) yes
Te1 1_655 O4 V1 . 109.45(8) yes
C1 . N1 C2 . 112.6(2) yes
C1 . N1 H1 . 108.9 no
C2 . N1 H1 . 108.9 no
C1 . N1 H2 . 108.3 no
C2 . N1 H2 . 108.7 no
H1 . N1 H2 . 109.5 no
C2 2_566 C1 N1 . 109.31(19) yes
C2 2_566 C1 C3 . 112.6(2) yes
N1 . C1 C3 . 108.8(2) yes
C2 2_566 C1 H3 . 110.3 no
N1 . C1 H3 . 107.2 no
C3 . C1 H3 . 108.5 no
C1 2_566 C2 N1 . 111.4(2) yes
C1 2_566 C2 H4 . 109.5 no
N1 . C2 H4 . 109.6 no
C1 2_566 C2 H5 . 109.1 no
N1 . C2 H5 . 107.6 no
H4 . C2 H5 . 109.6 no
C1 . C3 H6 . 110.2 no
C1 . C3 H7 . 111.1 no
H6 . C3 H7 . 111.9 no
C1 . C3 H8 . 107.5 no
H6 . C3 H8 . 108.1 no
H7 . C3 H8 . 107.9 no

loop_
_geom_bond_atom_site_label_1
_geom_bond_atom_site_label_2
_geom_bond_site_symmetry_2
_geom_bond_distance
_geom_bond_publ_flag
V1 O1 . 1.620(2) yes
V1 O2 . 1.8226(18) yes
V1 O3 . 1.6572(19) yes
V1 O4 . 1.8133(19) yes
Te1 O3 2_565 2.447(2) yes
Te1 O4 2_575 1.9741(19) yes
Te1 O4 1_455 2.7010(19) yes
Te1 O2 . 1.9298(18) yes
Te1 O5 . 1.8174(17) yes
N1 C1 . 1.507(3) yes
N1 C2 . 1.499(3) yes
N1 H1 . 0.950 no
N1 H2 . 0.950 no
C1 C2 2_566 1.521(3) yes
C1 C3 . 1.526(3) yes
C1 H3 . 0.959 no
C2 H4 . 0.967 no
C2 H5 . 0.959 no
C3 H6 . 0.938 no
C3 H7 . 0.954 no
C3 H8 . 0.947 no

loop_
_geom_hbond_atom_site_label_D
_geom_hbond_atom_site_label_H
_geom_hbond_atom_site_label_A
_geom_hbond_site_symmetry_A
_geom_hbond_angle_DHA
_geom_hbond_distance_DH
_geom_hbond_distance_HA
_geom_hbond_distance_DA
_geom_hbond_publ_flag
N1 H1 O5 2_566 151 0.95 1.99 2.859(4) yes
N1 H2 O5 1_655 175 0.95 1.74 2.683(4) yes
